data_7718883
loop_
_publ_author_name
'Ilmi, Rashid'
'Kans&#x131;z, Sevgi'
'Al Rasbi, Nawal K.'
'Anjum, Sadiya'
'Van Deun, Rik'
'Khan, Muhammad S.'

_publ_section_title
;
 Efficient 0.4 &#x3bc;m-1.6 &#x3bc;m emission from muffin-shaped
 nine-coordinated ternary samarium(III) and erbium(III) complexes.
;
_journal_issue 26
_journal_name_full 'Dalton transactions (Cambridge, England : 2003)'
_journal_page_first 10370
_journal_page_last 10380
_journal_paper_doi 10.1039/d5dt00710k
_journal_volume 54
_journal_year 2025
_chemical_formula_moiety 'C33 H24 Er F9 N6 O6, C H2 Cl2'
_chemical_formula_sum 'C34 H26 Cl2 Er F9 N6 O6'
_chemical_formula_weight 1023.77
_space_group_crystal_system triclinic
_space_group_IT_number 2
_space_group_name_Hall '-P 1'
_space_group_name_H-M_alt 'P -1'
_atom_sites_solution_hydrogens geom
_audit_creation_date 2024-12-22
_audit_creation_method
;
Olex2 1.5
(compiled 2024.02.16 svn.r378c4104 for OlexSys, GUI svn.r6928)
;
_audit_update_record
;
2025-03-03 deposited with the CCDC.	2025-05-22 downloaded from the CCDC.
;
_cell_angle_alpha 107.70(3)
_cell_angle_beta 101.50(3)
_cell_angle_gamma 91.00(3)
_cell_formula_units_Z 2
_cell_length_a 11.620(2)
_cell_length_b 13.190(3)
_cell_length_c 13.590(3)
_cell_measurement_reflns_used 6544
_cell_measurement_temperature 296(2)
_cell_measurement_theta_max 50.0
_cell_measurement_theta_min 3.0
_cell_volume 1937.7(8)
_computing_molecular_graphics 'Olex2 1.5 (Dolomanov et al., 2009)'
_computing_publication_material 'Olex2 1.5 (Dolomanov et al., 2009)'
_computing_structure_refinement 'SHELXL-2018/3 (Sheldrick, 2018)'
_diffrn_ambient_temperature 296(2)
_diffrn_detector_area_resol_mean 6.67
_diffrn_measured_fraction_theta_full 0.991
_diffrn_measured_fraction_theta_max 0.991
_diffrn_measurement_device_type 'stoe ipds ii'
_diffrn_measurement_method 'w scan'
_diffrn_radiation_type MoK\a
_diffrn_radiation_wavelength 0.71073
_diffrn_reflns_av_R_equivalents 0.0916
_diffrn_reflns_av_unetI/netI 0.0851
_diffrn_reflns_Laue_measured_fraction_full 0.991
_diffrn_reflns_Laue_measured_fraction_max 0.991
_diffrn_reflns_limit_h_max 13
_diffrn_reflns_limit_h_min -13
_diffrn_reflns_limit_k_max 15
_diffrn_reflns_limit_k_min -15
_diffrn_reflns_limit_l_max 14
_diffrn_reflns_limit_l_min -16
_diffrn_reflns_number 13189
_diffrn_reflns_point_group_measured_fraction_full 0.991
_diffrn_reflns_point_group_measured_fraction_max 0.991
_diffrn_reflns_theta_full 25.027
_diffrn_reflns_theta_max 25.027
_diffrn_reflns_theta_min 2.139
_diffrn_source 'sealed x-ray tube'
_exptl_absorpt_coefficient_mu 2.399
_exptl_absorpt_correction_T_max 0.795
_exptl_absorpt_correction_T_min 0.715
_exptl_absorpt_correction_type multi-scan
_exptl_crystal_colour colorless
_exptl_crystal_density_diffrn 1.755
_exptl_crystal_density_method 'not measured'
_exptl_crystal_description block
_exptl_crystal_F_000 1006
_exptl_crystal_preparation Luminescent
_exptl_crystal_size_max 0.15
_exptl_crystal_size_mid 0.15
_exptl_crystal_size_min 0.1
_refine_diff_density_max 3.858
_refine_diff_density_min -2.525
_refine_diff_density_rms 0.286
_refine_ls_extinction_coef 0.0117(18)
_refine_ls_extinction_expression Fc^*^=kFc[1+0.001xFc^2^\l^3^/sin(2\q)]^-1/4^
_refine_ls_extinction_method 'SHELXL-2018/3 (Sheldrick 2018)'
_refine_ls_goodness_of_fit_ref 1.070
_refine_ls_hydrogen_treatment constr
_refine_ls_matrix_type full
_refine_ls_number_parameters 498
_refine_ls_number_reflns 6790
_refine_ls_number_restraints 9
_refine_ls_restrained_S_all 1.073
_refine_ls_R_factor_all 0.1005
_refine_ls_R_factor_gt 0.0894
_refine_ls_shift/su_max 0.001
_refine_ls_shift/su_mean 0.000
_refine_ls_structure_factor_coef Fsqd
_refine_ls_weighting_details 'w=1/[\s^2^(Fo^2^)+(0.1727P)^2^+4.1457P] where P=(Fo^2^+2Fc^2^)/3'
_refine_ls_weighting_scheme calc
_refine_ls_wR_factor_gt 0.2229
_refine_ls_wR_factor_ref 0.2359
_reflns_Friedel_coverage 0.000
_reflns_number_gt 5801
_reflns_number_total 6790
_reflns_threshold_expression 'I > 2\s(I)'
_cod_data_source_file d5dt00710k2.cif
_cod_data_source_block shelx_CCDC1
_cod_depositor_comments 'Adding full bibliography for 7718882--7718883.cif.'
_cod_database_code 7718883
_shelx_shelxl_version_number 2018/3
_shelx_space_group_comment
;
The symmetry employed for this shelxl refinement is uniquely defined
by the following loop, which should always be used as a source of
symmetry information in preference to the above space-group names.
They are only intended as comments.
;
_shelx_estimated_absorpt_t_max 0.795
_shelx_estimated_absorpt_t_min 0.715
_olex2_refinement_description
;
1. Twinned data refinement
 Scales: 1.4319
 -0.4319
2. Restrained distances
 Cl1-C1D
 1.7 with sigma of 0.02
 Cl2-C1D
 1.7 with sigma of 0.02
3. Rigid bond restraints
 F1, F2, F3, F4, F5, F6, F7, F8, F9
 with sigma for 1-2 distances of 0.01 and sigma for 1-3 distances of 0.01
4. Uiso/Uaniso restraints and constraints
F1 \\sim F2 \\sim F3 \\sim F4 \\sim F5 \\sim F6 \\sim F7 \\sim F8 \\sim F9:
within 2A with sigma of 0.04 and sigma for terminal atoms of 0.08 within 2A
5.a Secondary CH2 refined with riding coordinates:
 C1D(H1D1,H1D2)
5.b Aromatic/amide H refined with riding coordinates:
 C1(H1), C2(H2), C3(H3), C4(H4), C10(H10), C11(H11), C12(H12), C13(H13),
 C15(H15), C16(H16), C17(H17), C18(H18), C22(H22), C27(H27), C32(H32)
5.c Idealised Me refined as rotating group:
 C20(H20A,H20B,H20C), C25(H25A,H25B,H25C), C30(H30A,H30B,H30C)
;
_olex2_submission_special_instructions 'No special instructions were received'

loop_
_space_group_symop_operation_xyz
'x, y, z'
'-x, -y, -z'

loop_
_atom_site_label
_atom_site_type_symbol
_atom_site_fract_x
_atom_site_fract_y
_atom_site_fract_z
_atom_site_U_iso_or_equiv
_atom_site_adp_type
_atom_site_occupancy
_atom_site_site_symmetry_order
_atom_site_calc_flag
_atom_site_refinement_flags_posn
_atom_site_refinement_flags_adp
_atom_site_refinement_flags_occupancy
_atom_site_disorder_assembly
_atom_site_disorder_group
Er1 Er 0.82314(3) 0.24789(3) 0.74101(3) 0.0324(3) Uani 1 1 d . . . . .
O1 O 0.7779(7) 0.0873(6) 0.7782(7) 0.0506(19) Uani 1 1 d . . . . .
O2 O 0.9859(7) 0.1491(7) 0.7412(8) 0.055(2) Uani 1 1 d . . . . .
O3 O 0.6516(6) 0.2622(7) 0.8077(7) 0.0494(19) Uani 1 1 d . . . . .
O4 O 0.8867(7) 0.2860(6) 0.9215(6) 0.0448(17) Uani 1 1 d . . . . .
O5 O 0.8800(7) 0.2484(7) 0.5881(6) 0.0473(19) Uani 1 1 d . . . . .
O6 O 1.0050(6) 0.3650(6) 0.7866(6) 0.0462(18) Uani 1 1 d . . . . .
N1 N 0.6974(7) 0.1097(6) 0.5723(7) 0.0364(18) Uani 1 1 d . . . . .
N2 N 0.6518(7) 0.3159(6) 0.6351(6) 0.0328(17) Uani 1 1 d . . . . .
N3 N 0.7855(8) 0.4485(7) 0.8140(7) 0.040(2) Uani 1 1 d . . . . .
N4 N 0.5152(8) 0.4468(7) 0.6325(7) 0.0381(19) Uani 1 1 d . . . . .
N5 N 0.4768(8) 0.2769(7) 0.5034(7) 0.042(2) Uani 1 1 d . . . . .
F1 F 0.6910(13) -0.1035(12) 0.7866(11) 0.142(6) Uani 1 1 d . U . . .
F2 F 0.7359(14) 0.0079(13) 0.9375(13) 0.141(5) Uiso 1 1 d . . . . .
F3 F 0.8359(15) -0.1149(13) 0.8867(17) 0.167(7) Uani 1 1 d . U . . .
F4 F 0.438(2) 0.2866(16) 0.8224(18) 0.186(7) Uiso 1 1 d . U . . .
F5 F 0.452(2) 0.2046(19) 0.9027(19) 0.205(8) Uiso 1 1 d . U . . .
F6 F 0.4834(18) 0.3644(15) 0.9841(16) 0.170(6) Uiso 1 1 d . . . . .
F7 F 0.9237(12) 0.2262(13) 0.3837(8) 0.135(5) Uani 1 1 d . . . . .
F8 F 0.9500(12) 0.0898(10) 0.4369(10) 0.115(4) Uiso 1 1 d . . . . .
F9 F 1.0907(9) 0.1822(8) 0.4335(8) 0.086(3) Uani 1 1 d . . . . .
C1 C 0.8555(10) 0.5113(9) 0.9015(10) 0.049(3) Uani 1 1 d . . . . .
H1 H 0.924205 0.486097 0.930209 0.058 Uiso 1 1 calc R U . . .
C2 C 0.8279(10) 0.6174(9) 0.9533(10) 0.052(3) Uani 1 1 d . . . . .
H2 H 0.877341 0.660223 1.015226 0.062 Uiso 1 1 calc R U . . .
C3 C 0.7273(11) 0.6544(9) 0.9096(10) 0.049(3) Uani 1 1 d . . . . .
H3 H 0.708300 0.723327 0.940823 0.058 Uiso 1 1 calc R U . . .
C4 C 0.6550(10) 0.5891(8) 0.8196(9) 0.045(2) Uani 1 1 d . . . . .
H4 H 0.585257 0.612389 0.790314 0.054 Uiso 1 1 calc R U . . .
C5 C 0.6868(9) 0.4872(8) 0.7722(8) 0.036(2) Uani 1 1 d . . . . .
C6 C 0.6127(8) 0.4131(7) 0.6741(8) 0.033(2) Uani 1 1 d . . . . .
C7 C 0.4522(9) 0.3784(8) 0.5475(9) 0.037(2) Uani 1 1 d . . . . .
C8 C 0.5776(9) 0.2504(8) 0.5506(7) 0.032(2) Uani 1 1 d . . . . .
C9 C 0.6085(10) 0.1385(8) 0.5097(8) 0.038(2) Uani 1 1 d . . . . .
C10 C 0.5469(12) 0.0710(9) 0.4161(9) 0.051(3) Uani 1 1 d . . . . .
H10 H 0.483118 0.092769 0.376494 0.061 Uiso 1 1 calc R U . . .
C11 C 0.5837(13) -0.0361(10) 0.3799(10) 0.058(3) Uani 1 1 d . . . . .
H11 H 0.545871 -0.084297 0.315360 0.070 Uiso 1 1 calc R U . . .
C12 C 0.6739(11) -0.0633(9) 0.4425(11) 0.053(3) Uani 1 1 d . . . . .
H12 H 0.699657 -0.131483 0.422171 0.064 Uiso 1 1 calc R U . . .
C13 C 0.7275(12) 0.0099(9) 0.5362(11) 0.054(3) Uani 1 1 d . . . . .
H13 H 0.789793 -0.011200 0.578139 0.065 Uiso 1 1 calc R U . . .
C14 C 0.3391(9) 0.4099(9) 0.4944(9) 0.041(2) Uani 1 1 d . . . . .
C15 C 0.2744(11) 0.3433(11) 0.3992(10) 0.052(3) Uani 1 1 d . . . . .
H15 H 0.299486 0.277563 0.365711 0.062 Uiso 1 1 calc R U . . .
C16 C 0.1718(13) 0.3779(13) 0.3559(12) 0.064(4) Uani 1 1 d . . . . .
H16 H 0.126379 0.334572 0.291975 0.076 Uiso 1 1 calc R U . . .
C17 C 0.1351(14) 0.4733(15) 0.4037(14) 0.078(5) Uani 1 1 d . . . . .
H17 H 0.064539 0.495291 0.374221 0.094 Uiso 1 1 calc R U . . .
C18 C 0.2076(15) 0.5397(14) 0.5009(16) 0.088(5) Uani 1 1 d . . . . .
H18 H 0.184981 0.606782 0.533636 0.105 Uiso 1 1 calc R U . . .
N6 N 0.3083(10) 0.5068(9) 0.5460(11) 0.071(3) Uani 1 1 d . . . . .
C20 C 1.1589(14) 0.0807(14) 0.8048(17) 0.086(5) Uani 1 1 d . . . . .
H20A H 1.197438 0.149267 0.815178 0.129 Uiso 1 1 calc R U . . .
H20B H 1.176929 0.029446 0.743835 0.129 Uiso 1 1 calc R U . . .
H20C H 1.185973 0.058653 0.866041 0.129 Uiso 1 1 calc R U . . .
C21 C 1.0311(11) 0.0880(10) 0.7887(10) 0.050(3) Uani 1 1 d . . . . .
C22 C 0.9578(14) 0.0254(11) 0.8299(11) 0.065(4) Uani 1 1 d . . . . .
H22 H 0.994134 -0.019178 0.865984 0.078 Uiso 1 1 calc R U . . .
C23 C 0.8422(11) 0.0299(8) 0.8177(9) 0.046(3) Uani 1 1 d . . . . .
C24 C 0.7751(16) -0.0432(12) 0.8578(12) 0.069(4) Uani 1 1 d . . . . .
C25 C 0.9116(14) 0.2815(14) 1.0978(11) 0.070(4) Uani 1 1 d . . . . .
H25A H 0.959311 0.222376 1.081917 0.105 Uiso 1 1 calc R U . . .
H25B H 0.863513 0.271965 1.144610 0.105 Uiso 1 1 calc R U . . .
H25C H 0.961647 0.346604 1.131094 0.105 Uiso 1 1 calc R U . . .
C26 C 0.8344(10) 0.2869(9) 0.9976(9) 0.044(3) Uani 1 1 d . . . . .
C27 C 0.7182(12) 0.2910(11) 0.9911(11) 0.058(3) Uani 1 1 d . . . . .
H27 H 0.691664 0.300849 1.053332 0.070 Uiso 1 1 calc R U . . .
C28 C 0.6328(11) 0.2817(9) 0.8994(9) 0.046(3) Uani 1 1 d . . . . .
C29 C 0.5091(17) 0.2912(15) 0.9064(15) 0.081(4) Uiso 1 1 d . . . . .
C30 C 1.1975(13) 0.4385(13) 0.7997(14) 0.075(4) Uani 1 1 d . . . . .
H30A H 1.190598 0.508879 0.793495 0.113 Uiso 1 1 calc R U . . .
H30B H 1.262675 0.408049 0.770903 0.113 Uiso 1 1 calc R U . . .
H30C H 1.210490 0.442779 0.872898 0.113 Uiso 1 1 calc R U . . .
C31 C 1.0856(10) 0.3693(8) 0.7397(11) 0.048(3) Uani 1 1 d . . . . .
C32 C 1.0806(10) 0.3105(9) 0.6321(10) 0.048(3) Uani 1 1 d . . . . .
H32 H 1.147927 0.310889 0.604990 0.057 Uiso 1 1 calc R U . . .
C33 C 0.9815(11) 0.2544(9) 0.5683(10) 0.047(3) Uani 1 1 d . . . . .
C34 C 0.9899(14) 0.1911(11) 0.4567(11) 0.062(3) Uani 1 1 d . . . . .
Cl1 Cl 0.3604(17) 0.6639(12) 0.7591(11) 0.259(7) Uani 1 1 d D . . . .
C1D C 0.404(3) 0.7604(17) 0.725(2) 0.136(10) Uani 1 1 d D . . . .
H1D1 H 0.355663 0.762726 0.658491 0.163 Uiso 1 1 calc R U . . .
H1D2 H 0.485946 0.759169 0.720402 0.163 Uiso 1 1 calc R U . . .
Cl2 Cl 0.382(4) 0.859(2) 0.828(4) 0.77(5) Uani 1 1 d D . . . .

loop_
_atom_site_aniso_label
_atom_site_aniso_U_11
_atom_site_aniso_U_22
_atom_site_aniso_U_33
_atom_site_aniso_U_23
_atom_site_aniso_U_13
_atom_site_aniso_U_12
Er1 0.0263(3) 0.0388(3) 0.0340(3) 0.0138(2) 0.00648(19) 0.00814(18)
O1 0.052(5) 0.052(4) 0.055(5) 0.033(4) 0.003(4) 0.007(4)
O2 0.040(5) 0.069(5) 0.071(6) 0.035(5) 0.023(4) 0.021(4)
O3 0.028(4) 0.071(5) 0.052(5) 0.030(4) -0.002(3) 0.005(3)
O4 0.038(4) 0.052(4) 0.044(4) 0.018(3) 0.001(3) 0.006(3)
O5 0.048(5) 0.064(5) 0.041(4) 0.024(4) 0.024(4) 0.010(4)
O6 0.030(4) 0.058(4) 0.047(4) 0.008(4) 0.012(3) 0.005(3)
N1 0.031(4) 0.033(4) 0.045(5) 0.012(4) 0.006(4) 0.004(3)
N2 0.039(5) 0.030(4) 0.031(4) 0.011(3) 0.009(4) 0.007(3)
N3 0.032(5) 0.044(5) 0.041(5) 0.005(4) 0.010(4) 0.007(4)
N4 0.033(5) 0.038(4) 0.042(5) 0.014(4) 0.002(4) 0.008(3)
N5 0.043(5) 0.042(5) 0.040(5) 0.017(4) 0.004(4) 0.007(4)
F1 0.142(12) 0.149(11) 0.127(11) 0.068(9) -0.021(9) -0.078(10)
F3 0.149(13) 0.145(12) 0.28(2) 0.163(14) 0.053(13) 0.028(10)
F7 0.134(10) 0.221(14) 0.049(6) 0.039(7) 0.016(6) 0.101(10)
F9 0.073(6) 0.110(7) 0.088(7) 0.029(5) 0.047(5) 0.039(5)
C1 0.035(6) 0.050(6) 0.049(7) 0.004(5) 0.000(5) 0.006(5)
C2 0.041(6) 0.046(6) 0.051(7) -0.009(5) 0.009(5) -0.005(5)
C3 0.039(6) 0.039(5) 0.056(7) -0.004(5) 0.012(5) 0.007(5)
C4 0.043(6) 0.042(5) 0.044(6) 0.006(5) 0.005(5) 0.013(5)
C5 0.028(5) 0.047(5) 0.032(5) 0.013(4) 0.005(4) 0.006(4)
C6 0.025(5) 0.029(4) 0.042(6) 0.010(4) 0.003(4) 0.002(4)
C7 0.032(5) 0.036(5) 0.050(6) 0.022(5) 0.008(5) 0.008(4)
C8 0.035(5) 0.039(5) 0.026(5) 0.017(4) 0.005(4) 0.010(4)
C9 0.044(6) 0.035(5) 0.035(5) 0.011(4) 0.010(5) 0.005(4)
C10 0.063(8) 0.044(6) 0.036(6) 0.004(5) 0.002(5) 0.002(5)
C11 0.074(9) 0.054(7) 0.040(7) 0.008(5) 0.007(6) -0.002(6)
C12 0.058(8) 0.034(5) 0.069(8) 0.014(5) 0.018(6) 0.012(5)
C13 0.053(7) 0.046(6) 0.062(8) 0.016(6) 0.010(6) 0.018(5)
C14 0.035(6) 0.050(6) 0.043(6) 0.027(5) 0.001(5) 0.012(4)
C15 0.042(7) 0.069(7) 0.050(7) 0.029(6) 0.006(5) 0.013(5)
C16 0.051(8) 0.078(9) 0.060(8) 0.035(7) -0.012(6) -0.005(7)
C17 0.052(9) 0.108(13) 0.084(11) 0.057(10) -0.006(8) 0.030(8)
C18 0.074(11) 0.086(11) 0.107(14) 0.052(10) -0.007(10) 0.033(9)
N6 0.056(7) 0.056(6) 0.090(9) 0.018(6) -0.001(6) 0.026(5)
C20 0.055(9) 0.084(11) 0.130(16) 0.042(11) 0.031(10) 0.031(8)
C21 0.050(7) 0.051(6) 0.048(7) 0.016(5) 0.007(5) 0.026(5)
C22 0.083(11) 0.064(8) 0.059(8) 0.036(7) 0.013(7) 0.032(7)
C23 0.062(8) 0.035(5) 0.038(6) 0.013(4) 0.003(5) 0.004(5)
C24 0.095(12) 0.061(8) 0.052(8) 0.025(7) 0.011(8) -0.002(8)
C25 0.071(10) 0.096(11) 0.047(8) 0.033(7) 0.007(7) 0.015(8)
C26 0.047(7) 0.048(6) 0.037(6) 0.015(5) 0.005(5) -0.001(5)
C27 0.052(8) 0.069(8) 0.050(7) 0.011(6) 0.014(6) 0.002(6)
C28 0.049(7) 0.054(6) 0.036(6) 0.009(5) 0.018(5) 0.007(5)
C30 0.048(8) 0.080(10) 0.083(11) 0.006(8) 0.012(8) -0.007(7)
C31 0.031(6) 0.038(5) 0.077(8) 0.022(5) 0.009(5) 0.007(4)
C32 0.043(6) 0.056(6) 0.053(7) 0.021(5) 0.023(5) 0.012(5)
C33 0.048(7) 0.044(6) 0.060(7) 0.024(5) 0.021(6) 0.012(5)
C34 0.076(10) 0.058(7) 0.055(8) 0.013(6) 0.031(7) 0.006(7)
Cl1 0.332(19) 0.249(14) 0.189(12) 0.069(11) 0.042(12) 0.045(13)
C1D 0.20(3) 0.094(15) 0.116(19) 0.066(14) -0.014(18) 0.003(17)
Cl2 0.73(8) 0.34(3) 1.50(13) 0.38(6) 0.64(9) 0.29(4)

loop_
_atom_type_symbol
_atom_type_description
_atom_type_scat_dispersion_real
_atom_type_scat_dispersion_imag
_atom_type_scat_source
C C 0.0033 0.0016 'International Tables Vol C Tables 4.2.6.8 and 6.1.1.4'
H H 0.0000 0.0000 'International Tables Vol C Tables 4.2.6.8 and 6.1.1.4'
N N 0.0061 0.0033 'International Tables Vol C Tables 4.2.6.8 and 6.1.1.4'
O O 0.0106 0.0060 'International Tables Vol C Tables 4.2.6.8 and 6.1.1.4'
Er Er -0.2586 4.9576 'International Tables Vol C Tables 4.2.6.8 and 6.1.1.4'
F F 0.0171 0.0103 'International Tables Vol C Tables 4.2.6.8 and 6.1.1.4'
Cl Cl 0.1484 0.1585 'International Tables Vol C Tables 4.2.6.8 and 6.1.1.4'

loop_
_geom_angle_atom_site_label_1
_geom_angle_atom_site_label_2
_geom_angle_atom_site_label_3
_geom_angle
_geom_angle_site_symmetry_1
_geom_angle_site_symmetry_3
_geom_angle_publ_flag
O1 Er1 O6 132.4(3) . . ?
O1 Er1 N1 70.2(3) . . ?
O1 Er1 N2 115.7(3) . . ?
O1 Er1 N3 135.9(3) . . ?
O2 Er1 O1 70.6(3) . . ?
O2 Er1 O3 138.4(3) . . ?
O2 Er1 O6 69.5(3) . . ?
O2 Er1 N1 93.9(3) . . ?
O2 Er1 N2 148.3(3) . . ?
O2 Er1 N3 136.2(3) . . ?
O3 Er1 O1 70.3(3) . . ?
O3 Er1 O6 133.0(3) . . ?
O3 Er1 N1 86.1(3) . . ?
O3 Er1 N2 65.4(3) . . ?
O3 Er1 N3 70.3(3) . . ?
O4 Er1 O1 74.2(3) . . ?
O4 Er1 O2 81.4(3) . . ?
O4 Er1 O3 74.7(3) . . ?
O4 Er1 O6 75.2(3) . . ?
O4 Er1 N1 143.5(3) . . ?
O4 Er1 N2 130.1(3) . . ?
O4 Er1 N3 77.0(3) . . ?
O5 Er1 O1 123.1(3) . . ?
O5 Er1 O2 76.9(3) . . ?
O5 Er1 O3 138.4(3) . . ?
O5 Er1 O4 144.2(3) . . ?
O5 Er1 O6 70.7(3) . . ?
O5 Er1 N1 66.8(3) . . ?
O5 Er1 N2 74.2(3) . . ?
O5 Er1 N3 99.6(3) . . ?
O6 Er1 N1 136.9(3) . . ?
O6 Er1 N2 111.8(3) . . ?
O6 Er1 N3 68.3(3) . . ?
N1 Er1 N3 125.4(3) . . ?
N2 Er1 N1 62.9(3) . . ?
N2 Er1 N3 62.6(3) . . ?
C23 O1 Er1 131.1(8) . . ?
C21 O2 Er1 136.9(8) . . ?
C28 O3 Er1 133.3(8) . . ?
C26 O4 Er1 133.9(7) . . ?
C33 O5 Er1 130.9(8) . . ?
C31 O6 Er1 133.2(8) . . ?
C9 N1 Er1 121.5(6) . . ?
C13 N1 Er1 121.6(8) . . ?
C13 N1 C9 116.4(10) . . ?
C6 N2 Er1 122.0(6) . . ?
C8 N2 Er1 122.0(6) . . ?
C8 N2 C6 114.1(8) . . ?
C1 N3 Er1 119.9(8) . . ?
C1 N3 C5 118.4(9) . . ?
C5 N3 Er1 121.1(7) . . ?
C7 N4 C6 115.3(9) . . ?
C8 N5 C7 114.7(9) . . ?
C29 F4 F5 47.9(13) . . ?
C29 F5 F4 45.8(13) . . ?
N3 C1 H1 119.2 . . ?
N3 C1 C2 121.7(11) . . ?
C2 C1 H1 119.2 . . ?
C1 C2 H2 120.6 . . ?
C3 C2 C1 118.7(11) . . ?
C3 C2 H2 120.6 . . ?
C2 C3 H3 120.3 . . ?
C4 C3 C2 119.4(10) . . ?
C4 C3 H3 120.3 . . ?
C3 C4 H4 120.3 . . ?
C3 C4 C5 119.4(11) . . ?
C5 C4 H4 120.3 . . ?
N3 C5 C4 122.4(10) . . ?
N3 C5 C6 115.7(9) . . ?
C4 C5 C6 121.9(9) . . ?
N2 C6 C5 117.0(9) . . ?
N4 C6 N2 125.5(9) . . ?
N4 C6 C5 117.5(9) . . ?
N4 C7 N5 125.6(9) . . ?
N4 C7 C14 119.0(9) . . ?
N5 C7 C14 115.3(10) . . ?
N2 C8 C9 117.3(8) . . ?
N5 C8 N2 124.7(9) . . ?
N5 C8 C9 118.0(9) . . ?
N1 C9 C8 115.5(9) . . ?
N1 C9 C10 123.4(10) . . ?
C10 C9 C8 121.1(10) . . ?
C9 C10 H10 121.0 . . ?
C9 C10 C11 118.0(12) . . ?
C11 C10 H10 121.0 . . ?
C10 C11 H11 121.1 . . ?
C12 C11 C10 117.9(12) . . ?
C12 C11 H11 121.1 . . ?
C11 C12 H12 120.4 . . ?
C11 C12 C13 119.3(11) . . ?
C13 C12 H12 120.4 . . ?
N1 C13 C12 125.0(12) . . ?
N1 C13 H13 117.5 . . ?
C12 C13 H13 117.5 . . ?
C15 C14 C7 121.0(10) . . ?
N6 C14 C7 114.9(10) . . ?
N6 C14 C15 124.0(10) . . ?
C14 C15 H15 121.3 . . ?
C16 C15 C14 117.4(13) . . ?
C16 C15 H15 121.3 . . ?
C15 C16 H16 119.2 . . ?
C17 C16 C15 121.7(14) . . ?
C17 C16 H16 119.2 . . ?
C16 C17 H17 120.9 . . ?
C16 C17 C18 118.3(13) . . ?
C18 C17 H17 120.9 . . ?
C17 C18 H18 119.4 . . ?
N6 C18 C17 121.2(16) . . ?
N6 C18 H18 119.4 . . ?
C14 N6 C18 117.4(14) . . ?
H20A C20 H20B 109.5 . . ?
H20A C20 H20C 109.5 . . ?
H20B C20 H20C 109.5 . . ?
C21 C20 H20A 109.5 . . ?
C21 C20 H20B 109.5 . . ?
C21 C20 H20C 109.5 . . ?
O2 C21 C20 118.9(13) . . ?
O2 C21 C22 120.4(11) . . ?
C20 C21 C22 120.6(12) . . ?
C21 C22 H22 118.7 . . ?
C23 C22 C21 122.7(11) . . ?
C23 C22 H22 118.7 . . ?
O1 C23 C22 129.3(12) . . ?
O1 C23 C24 112.8(12) . . ?
C22 C23 C24 117.9(12) . . ?
F1 C24 F3 100.1(15) . . ?
F1 C24 C23 113.6(13) . . ?
F2 C24 F1 109.8(18) . . ?
F2 C24 F3 105.4(16) . . ?
F2 C24 C23 112.1(14) . . ?
F3 C24 C23 115.0(15) . . ?
H25A C25 H25B 109.5 . . ?
H25A C25 H25C 109.5 . . ?
H25B C25 H25C 109.5 . . ?
C26 C25 H25A 109.5 . . ?
C26 C25 H25B 109.5 . . ?
C26 C25 H25C 109.5 . . ?
O4 C26 C25 116.3(11) . . ?
O4 C26 C27 124.5(11) . . ?
C27 C26 C25 119.3(12) . . ?
C26 C27 H27 117.0 . . ?
C26 C27 C28 126.1(12) . . ?
C28 C27 H27 117.0 . . ?
O3 C28 C27 125.7(11) . . ?
O3 C28 C29 115.0(13) . . ?
C27 C28 C29 119.3(12) . . ?
F4 C29 F5 86.4(19) . . ?
F4 C29 F6 110(2) . . ?
F4 C29 C28 115.8(18) . . ?
F5 C29 C28 115.6(18) . . ?
F6 C29 F5 105.0(19) . . ?
F6 C29 C28 119.2(18) . . ?
H30A C30 H30B 109.5 . . ?
H30A C30 H30C 109.5 . . ?
H30B C30 H30C 109.5 . . ?
C31 C30 H30A 109.5 . . ?
C31 C30 H30B 109.5 . . ?
C31 C30 H30C 109.5 . . ?
O6 C31 C30 119.1(12) . . ?
O6 C31 C32 123.9(11) . . ?
C32 C31 C30 117.0(11) . . ?
C31 C32 H32 119.0 . . ?
C33 C32 C31 122.1(10) . . ?
C33 C32 H32 119.0 . . ?
O5 C33 C32 128.7(12) . . ?
O5 C33 C34 114.7(12) . . ?
C32 C33 C34 116.6(11) . . ?
F7 C34 F8 106.5(15) . . ?
F7 C34 C33 112.8(12) . . ?
F8 C34 C33 108.9(11) . . ?
F9 C34 F7 105.8(12) . . ?
F9 C34 F8 102.9(12) . . ?
F9 C34 C33 119.0(13) . . ?
C1D Cl1 Cl2 42.4(10) . . ?
Cl1 C1D H1D1 112.2 . . ?
Cl1 C1D H1D2 112.2 . . ?
Cl1 C1D Cl2 97.6(18) . . ?
H1D1 C1D H1D2 109.8 . . ?
Cl2 C1D H1D1 112.2 . . ?
Cl2 C1D H1D2 112.2 . . ?
C1D Cl2 Cl1 40.0(10) . . ?

loop_
_geom_bond_atom_site_label_1
_geom_bond_atom_site_label_2
_geom_bond_distance
_geom_bond_site_symmetry_2
_geom_bond_publ_flag
Er1 O1 2.396(7) . ?
Er1 O2 2.316(8) . ?
Er1 O3 2.337(8) . ?
Er1 O4 2.309(8) . ?
Er1 O5 2.305(7) . ?
Er1 O6 2.453(7) . ?
Er1 N1 2.597(9) . ?
Er1 N2 2.558(8) . ?
Er1 N3 2.606(9) . ?
O1 C23 1.235(14) . ?
O2 C21 1.240(14) . ?
O3 C28 1.258(13) . ?
O4 C26 1.296(13) . ?
O5 C33 1.267(14) . ?
O6 C31 1.243(14) . ?
N1 C9 1.341(14) . ?
N1 C13 1.337(14) . ?
N2 C6 1.354(12) . ?
N2 C8 1.336(13) . ?
N3 C1 1.324(15) . ?
N3 C5 1.355(14) . ?
N4 C6 1.310(13) . ?
N4 C7 1.300(14) . ?
N5 C7 1.351(13) . ?
N5 C8 1.326(14) . ?
F1 C24 1.28(2) . ?
F2 C24 1.26(2) . ?
F3 C24 1.30(2) . ?
F4 F5 1.74(3) . ?
F4 C29 1.25(3) . ?
F5 C29 1.30(3) . ?
F6 C29 1.28(2) . ?
F7 C34 1.333(19) . ?
F8 C34 1.335(17) . ?
F9 C34 1.272(16) . ?
C1 H1 0.9300 . ?
C1 C2 1.437(16) . ?
C2 H2 0.9300 . ?
C2 C3 1.370(19) . ?
C3 H3 0.9300 . ?
C3 C4 1.366(17) . ?
C4 H4 0.9300 . ?
C4 C5 1.394(14) . ?
C5 C6 1.481(14) . ?
C7 C14 1.498(14) . ?
C8 C9 1.488(13) . ?
C9 C10 1.359(16) . ?
C10 H10 0.9300 . ?
C10 C11 1.449(18) . ?
C11 H11 0.9300 . ?
C11 C12 1.339(19) . ?
C12 H12 0.9300 . ?
C12 C13 1.363(18) . ?
C13 H13 0.9300 . ?
C14 C15 1.382(17) . ?
C14 N6 1.351(15) . ?
C15 H15 0.9300 . ?
C15 C16 1.371(19) . ?
C16 H16 0.9300 . ?
C16 C17 1.35(2) . ?
C17 H17 0.9300 . ?
C17 C18 1.43(3) . ?
C18 H18 0.9300 . ?
C18 N6 1.351(18) . ?
C20 H20A 0.9600 . ?
C20 H20B 0.9600 . ?
C20 H20C 0.9600 . ?
C20 C21 1.47(2) . ?
C21 C22 1.473(19) . ?
C22 H22 0.9300 . ?
C22 C23 1.33(2) . ?
C23 C24 1.515(18) . ?
C25 H25A 0.9600 . ?
C25 H25B 0.9600 . ?
C25 H25C 0.9600 . ?
C25 C26 1.497(17) . ?
C26 C27 1.339(18) . ?
C27 H27 0.9300 . ?
C27 C28 1.401(18) . ?
C28 C29 1.46(2) . ?
C30 H30A 0.9600 . ?
C30 H30B 0.9600 . ?
C30 H30C 0.9600 . ?
C30 C31 1.507(18) . ?
C31 C32 1.420(17) . ?
C32 H32 0.9300 . ?
C32 C33 1.344(18) . ?
C33 C34 1.516(18) . ?
Cl1 C1D 1.588(16) . ?
Cl1 Cl2 2.45(3) . ?
C1D H1D1 0.9700 . ?
C1D H1D2 0.9700 . ?
C1D Cl2 1.663(19) . ?

loop_
_geom_torsion_atom_site_label_1
_geom_torsion_atom_site_label_2
_geom_torsion_atom_site_label_3
_geom_torsion_atom_site_label_4
_geom_torsion
_geom_torsion_site_symmetry_1
_geom_torsion_site_symmetry_2
_geom_torsion_site_symmetry_3
_geom_torsion_site_symmetry_4
_geom_torsion_publ_flag
Er1 O1 C23 C22 -17(2) . . . . ?
Er1 O1 C23 C24 162.1(9) . . . . ?
Er1 O2 C21 C20 -151.0(12) . . . . ?
Er1 O2 C21 C22 28(2) . . . . ?
Er1 O3 C28 C27 -6.8(19) . . . . ?
Er1 O3 C28 C29 175.5(9) . . . . ?
Er1 O4 C26 C25 160.7(9) . . . . ?
Er1 O4 C26 C27 -18.4(18) . . . . ?
Er1 O5 C33 C32 -35.8(17) . . . . ?
Er1 O5 C33 C34 145.6(9) . . . . ?
Er1 O6 C31 C30 -168.1(10) . . . . ?
Er1 O6 C31 C32 10.2(17) . . . . ?
Er1 N1 C9 C8 -7.6(12) . . . . ?
Er1 N1 C9 C10 174.2(9) . . . . ?
Er1 N1 C13 C12 -172.4(10) . . . . ?
Er1 N2 C6 N4 -168.8(8) . . . . ?
Er1 N2 C6 C5 11.3(12) . . . . ?
Er1 N2 C8 N5 168.1(7) . . . . ?
Er1 N2 C8 C9 -9.3(11) . . . . ?
Er1 N3 C1 C2 -170.4(9) . . . . ?
Er1 N3 C5 C4 169.6(8) . . . . ?
Er1 N3 C5 C6 -8.7(12) . . . . ?
O1 C23 C24 F1 56.5(19) . . . . ?
O1 C23 C24 F2 -68.7(18) . . . . ?
O1 C23 C24 F3 171.0(16) . . . . ?
O2 C21 C22 C23 1(2) . . . . ?
O3 C28 C29 F4 -5(2) . . . . ?
O3 C28 C29 F5 94(2) . . . . ?
O3 C28 C29 F6 -139.5(18) . . . . ?
O4 C26 C27 C28 8(2) . . . . ?
O5 C33 C34 F7 63.5(16) . . . . ?
O5 C33 C34 F8 -54.5(16) . . . . ?
O5 C33 C34 F9 -171.8(11) . . . . ?
O6 C31 C32 C33 8.1(18) . . . . ?
N1 C9 C10 C11 -3.3(18) . . . . ?
N2 C8 C9 N1 10.8(13) . . . . ?
N2 C8 C9 C10 -170.9(10) . . . . ?
N3 C1 C2 C3 -0.9(19) . . . . ?
N3 C5 C6 N2 -1.5(13) . . . . ?
N3 C5 C6 N4 178.6(9) . . . . ?
N4 C7 C14 C15 174.4(10) . . . . ?
N4 C7 C14 N6 -4.7(15) . . . . ?
N5 C7 C14 C15 -8.3(15) . . . . ?
N5 C7 C14 N6 172.5(10) . . . . ?
N5 C8 C9 N1 -166.7(9) . . . . ?
N5 C8 C9 C10 11.5(15) . . . . ?
F4 F5 C29 F6 110(2) . . . . ?
F4 F5 C29 C28 -117(2) . . . . ?
F5 F4 C29 F6 -105(2) . . . . ?
F5 F4 C29 C28 117(2) . . . . ?
C1 N3 C5 C4 -1.9(16) . . . . ?
C1 N3 C5 C6 179.8(10) . . . . ?
C1 C2 C3 C4 1.3(19) . . . . ?
C2 C3 C4 C5 -1.9(19) . . . . ?
C3 C4 C5 N3 2.3(17) . . . . ?
C3 C4 C5 C6 -179.5(11) . . . . ?
C4 C5 C6 N2 -179.8(10) . . . . ?
C4 C5 C6 N4 0.3(15) . . . . ?
C5 N3 C1 C2 1.2(17) . . . . ?
C6 N2 C8 N5 3.5(14) . . . . ?
C6 N2 C8 C9 -173.9(8) . . . . ?
C6 N4 C7 N5 3.0(15) . . . . ?
C6 N4 C7 C14 179.9(9) . . . . ?
C7 N4 C6 N2 1.2(15) . . . . ?
C7 N4 C6 C5 -179.0(9) . . . . ?
C7 N5 C8 N2 -0.1(14) . . . . ?
C7 N5 C8 C9 177.3(9) . . . . ?
C7 C14 C15 C16 179.9(11) . . . . ?
C7 C14 N6 C18 179.2(13) . . . . ?
C8 N2 C6 N4 -4.2(14) . . . . ?
C8 N2 C6 C5 175.9(8) . . . . ?
C8 N5 C7 N4 -3.5(15) . . . . ?
C8 N5 C7 C14 179.5(9) . . . . ?
C8 C9 C10 C11 178.5(10) . . . . ?
C9 N1 C13 C12 -0.9(18) . . . . ?
C9 C10 C11 C12 2.1(19) . . . . ?
C10 C11 C12 C13 -0.5(19) . . . . ?
C11 C12 C13 N1 0(2) . . . . ?
C13 N1 C9 C8 -179.1(10) . . . . ?
C13 N1 C9 C10 2.7(16) . . . . ?
C14 C15 C16 C17 0(2) . . . . ?
C15 C14 N6 C18 0(2) . . . . ?
C15 C16 C17 C18 1(2) . . . . ?
C16 C17 C18 N6 -2(3) . . . . ?
C17 C18 N6 C14 2(3) . . . . ?
N6 C14 C15 C16 -1.0(19) . . . . ?
C20 C21 C22 C23 179.6(15) . . . . ?
C21 C22 C23 O1 -4(2) . . . . ?
C21 C22 C23 C24 176.4(13) . . . . ?
C22 C23 C24 F1 -124.2(17) . . . . ?
C22 C23 C24 F2 110.6(17) . . . . ?
C22 C23 C24 F3 -10(2) . . . . ?
C25 C26 C27 C28 -170.7(13) . . . . ?
C26 C27 C28 O3 4(2) . . . . ?
C26 C27 C28 C29 -178.1(14) . . . . ?
C27 C28 C29 F4 177.1(17) . . . . ?
C27 C28 C29 F5 -84(2) . . . . ?
C27 C28 C29 F6 43(2) . . . . ?
C30 C31 C32 C33 -173.5(12) . . . . ?
C31 C32 C33 O5 4(2) . . . . ?
C31 C32 C33 C34 -177.2(11) . . . . ?
C32 C33 C34 F7 -115.2(15) . . . . ?
C32 C33 C34 F8 126.8(13) . . . . ?
C32 C33 C34 F9 9.5(18) . . . . ?

loop_
_twin_individual_id
_twin_individual_mass_fraction_refined
1 1.4319
2 -0.4319
